data_1565783
loop_
_publ_author_name
'Belveren, Samet'
'Poyraz, Samet'
'Pask, Christopher M.'
'\"Ulger, Mahmut'
'Sansano, Jos\'e M.'
'Ali D\"onda\,s, H.'

_publ_section_title
;
 Synthesis and biological evaluation of platinum complexes of highly
 functionalized aroylaminocarbo-N-thioyl prolinate containing
 tetrahydropyrrolo[3,4-c]pyrrole-1,3(2H,3aH)-dione moieties
;
_journal_name_full 'Inorganica Chimica Acta'
_journal_page_first 119154
_journal_paper_doi 10.1016/j.ica.2019.119154
_journal_volume 498
_journal_year 2019
_chemical_formula_moiety 'C62 H62 N4 O14 Pt S2'
_chemical_formula_sum 'C62 H62 N4 O14 Pt S2'
_chemical_formula_weight 1346.36
_space_group_crystal_system triclinic
_space_group_IT_number 2
_space_group_name_Hall '-P 1'
_space_group_name_H-M_alt 'P -1'
_atom_sites_solution_hydrogens geom
_atom_sites_solution_primary dual
_cell_angle_alpha 91.1570(10)
_cell_angle_beta 105.0220(10)
_cell_angle_gamma 90.4890(10)
_cell_formula_units_Z 2
_cell_length_a 14.3323(2)
_cell_length_b 14.3931(2)
_cell_length_c 15.4532(2)
_cell_measurement_reflns_used 21081
_cell_measurement_temperature 121(1)
_cell_measurement_theta_max 30.2710
_cell_measurement_theta_min 3.2740
_cell_volume 3077.90(7)
_computing_cell_refinement 'CrysAlisPro 1.171.38.46 (Rigaku OD, 2015)'
_computing_data_collection 'CrysAlisPro 1.171.38.46 (Rigaku OD, 2015)'
_computing_data_reduction 'CrysAlisPro 1.171.38.46 (Rigaku OD, 2015)'
_computing_molecular_graphics 'Olex2 (Dolomanov et al., 2009)'
_computing_publication_material 'Olex2 (Dolomanov et al., 2009)'
_computing_structure_refinement 'ShelXL (Sheldrick, 2015)'
_computing_structure_solution 'ShelXT (Sheldrick, 2015)'
_diffrn_ambient_environment N~2~
_diffrn_ambient_temperature 121(1)
_diffrn_detector 'CCD plate'
_diffrn_detector_area_resol_mean 5.3095
_diffrn_detector_type Atlas
_diffrn_measured_fraction_theta_full 0.994
_diffrn_measured_fraction_theta_max 0.883
_diffrn_measurement_details
;
List of Runs (angles in degrees, time in seconds):

  # Type    Start    End  Width  t~exp~   \w     \q     \k     \f   Frames
--------------------------------------------------------------------------
  1  \w     -7.00  82.00   1.00   30.00    --   13.11  37.00 -60.00   89
  2  \w    -54.00   0.00   1.00   30.00    --   13.11 -57.00-180.00   54
  3  \w    -12.00  19.00   1.00   30.00    --   13.11 -57.00  30.00   31
  4  \w    -55.00  15.00   1.00   30.00    --   13.11 -57.00 -60.00   70
  5  \w    -47.00 -19.00   1.00   30.00    --   13.11 -57.00 150.00   28
  6  \w     16.00  43.00   1.00   30.00    --   13.11  37.00   0.00   27
  7  \w     44.00  71.00   1.00   30.00    --   13.11  57.00-150.00   27
  8  \w    -34.00   7.00   1.00   30.00    --  -13.89  37.00-180.00   41
  9  \w    -82.00   8.00   1.00   30.00    --  -13.89 -62.00  14.28   90
 10  \w     21.00  46.00   1.00   30.00    --  -13.89  37.00-150.00   25
 11  \w    -35.00  11.00   1.00   30.00    --  -13.89 -57.00  90.00   46
 12  \w    -66.00 -38.00   1.00   30.00    --  -13.89 -57.00-120.00   28
 13  \w    -33.00  12.00   1.00   30.00    --  -13.89 -63.00-124.55   45
;
_diffrn_measurement_device 'four-circle diffractometer'
_diffrn_measurement_device_type 'SuperNova, Dual, Cu at zero, Atlas'
_diffrn_measurement_method '\w scans'
_diffrn_orient_matrix_type 'CrysAlisPro convention (1999,Acta A55,543-557)'
_diffrn_orient_matrix_UB_11 0.0228199000
_diffrn_orient_matrix_UB_12 -0.0429874000
_diffrn_orient_matrix_UB_13 -0.0032728000
_diffrn_orient_matrix_UB_21 -0.0411642000
_diffrn_orient_matrix_UB_22 -0.0240961000
_diffrn_orient_matrix_UB_23 0.0059988000
_diffrn_orient_matrix_UB_31 -0.0202706000
_diffrn_orient_matrix_UB_32 -0.0012377000
_diffrn_orient_matrix_UB_33 -0.0470430000
_diffrn_radiation_monochromator mirror
_diffrn_radiation_probe x-ray
_diffrn_radiation_type MoK\a
_diffrn_radiation_wavelength 0.71073
_diffrn_reflns_av_R_equivalents 0.0403
_diffrn_reflns_av_unetI/netI 0.0505
_diffrn_reflns_Laue_measured_fraction_full 0.994
_diffrn_reflns_Laue_measured_fraction_max 0.883
_diffrn_reflns_limit_h_max 20
_diffrn_reflns_limit_h_min -20
_diffrn_reflns_limit_k_max 20
_diffrn_reflns_limit_k_min -20
_diffrn_reflns_limit_l_max 22
_diffrn_reflns_limit_l_min -21
_diffrn_reflns_number 54186
_diffrn_reflns_point_group_measured_fraction_full 0.994
_diffrn_reflns_point_group_measured_fraction_max 0.883
_diffrn_reflns_theta_full 25.242
_diffrn_reflns_theta_max 31.133
_diffrn_reflns_theta_min 3.046
_diffrn_source 'micro-focus sealed X-ray tube'
_diffrn_source_type 'SuperNova (Mo) X-ray Source'
_exptl_absorpt_coefficient_mu 2.414
_exptl_absorpt_correction_T_max 1.000
_exptl_absorpt_correction_T_min 0.703
_exptl_absorpt_correction_type gaussian
_exptl_absorpt_process_details
;
CrysAlisPro 1.171.38.46 (Rigaku Oxford Diffraction, 2015)
Numerical absorption correction based on gaussian integration over
			a multifaceted crystal model
Empirical absorption correction using spherical harmonics,
 implemented in SCALE3 ABSPACK scaling algorithm.
;
_exptl_crystal_colour yellow
_exptl_crystal_colour_primary yellow
_exptl_crystal_density_diffrn 1.453
_exptl_crystal_description block
_exptl_crystal_F_000 1368
_exptl_crystal_size_max 0.16
_exptl_crystal_size_mid 0.11
_exptl_crystal_size_min 0.06
_refine_diff_density_max 1.572
_refine_diff_density_min -0.778
_refine_diff_density_rms 0.104
_refine_ls_extinction_coef .
_refine_ls_extinction_method none
_refine_ls_goodness_of_fit_ref 1.039
_refine_ls_hydrogen_treatment constr
_refine_ls_matrix_type full
_refine_ls_number_parameters 774
_refine_ls_number_reflns 17532
_refine_ls_number_restraints 63
_refine_ls_restrained_S_all 1.038
_refine_ls_R_factor_all 0.0509
_refine_ls_R_factor_gt 0.0358
_refine_ls_shift/su_max 0.004
_refine_ls_shift/su_mean 0.000
_refine_ls_structure_factor_coef Fsqd
_refine_ls_weighting_details 'w=1/[\s^2^(Fo^2^)+(0.0247P)^2^+2.4382P] where P=(Fo^2^+2Fc^2^)/3'
_refine_ls_weighting_scheme calc
_refine_ls_wR_factor_gt 0.0668
_refine_ls_wR_factor_ref 0.0728
_reflns_Friedel_coverage 0.000
_reflns_Friedel_fraction_full .
_reflns_Friedel_fraction_max .
_reflns_number_gt 14666
_reflns_number_total 17532
_reflns_threshold_expression 'I > 2\s(I)'
_cod_data_source_file ICA-2019-498-119154.cif
_cod_data_source_block sk8_pt
_cod_database_code 1565783
_chemical_oxdiff_formula 'C124 H124 N8 O28 Pt2 S4'
_shelx_space_group_comment
;
The symmetry employed for this shelxl refinement is uniquely defined
by the following loop, which should always be used as a source of
symmetry information in preference to the above space-group names.
They are only intended as comments.
;
_shelx_estimated_absorpt_t_max 0.869
_shelx_estimated_absorpt_t_min 0.699
_reflns_odcompleteness_completeness 99.22
_reflns_odcompleteness_iscentric 1
_reflns_odcompleteness_theta 28.22
_olex2_refinement_description
;
1. Fixed Uiso
 At 1.2 times of:
  All C(H) groups, All C(H,H) groups
 At 1.5 times of:
  All C(H,H,H) groups
2. Restrained distances
 C3A-C2 = C3B-C2 = C4A-C3A = C4B-C3B = C5-C4A = C5-C4B
 1.39 with sigma of 0.01
3. Rigid body (RIGU) restrains
 C2, C7, C6, C5, C4B, C4A, C3A, C3B
 with sigma for 1-2 distances of 0.004 and sigma for 1-3 distances of 0.004
4. Others
 Fixed Sof: H5A(0.6) H5B(0.4) C4A(0.6) H4A(0.6) C3A(0.6) H3A(0.6) C4B(0.4)
 H4B(0.4) C3B(0.4) H3B(0.4)
5.a Ternary CH refined with riding coordinates:
 C11(H11), C12(H12), C42(H42), C43(H43)
5.b Secondary CH2 refined with riding coordinates:
 C10(H10A,H10B), C15(H15A,H15B), C41(H41A,H41B), C46(H46A,H46B)
5.c Aromatic/amide H refined with riding coordinates:
 C5(H5A), C5(H5B), C6(H6), C7(H7), C17(H17), C18(H18), C19(H19), C20(H20),
 C21(H21), C26(H26), C28(H28), C29(H29), C34(H34), C35(H35), C36(H36), C37(H37),
  C38(H38), C48(H48), C49(H49), C50(H50), C51(H51), C52(H52), C57(H57),
 C59(H59), C60(H60), C4A(H4A), C3A(H3A), C4B(H4B), C3B(H3B)
5.d Idealised Me refined as rotating group:
 C14(H14A,H14B,H14C), C23(H23A,H23B,H23C), C30(H30A,H30B,H30C), C31(H31A,H31B,
 H31C), C45(H45A,H45B,H45C), C54(H54A,H54B,H54C), C61(H61A,H61B,H61C), C62(H62A,
 H62B,H62C)
;
_olex2_date_sample_data_collection 2017-08-31
_olex2_submission_special_instructions 'No special instructions were received'
_oxdiff_exptl_absorpt_empirical_details
;
Empirical correction (ABSPACK) includes:
- Absorption correction using spherical harmonics
- Frame scaling
;
_oxdiff_exptl_absorpt_empirical_full_max 1.123
_oxdiff_exptl_absorpt_empirical_full_min 0.930

loop_
_space_group_symop_operation_xyz
'x, y, z'
'-x, -y, -z'

loop_
_atom_site_label
_atom_site_type_symbol
_atom_site_fract_x
_atom_site_fract_y
_atom_site_fract_z
_atom_site_U_iso_or_equiv
_atom_site_adp_type
_atom_site_occupancy
_atom_site_site_symmetry_order
_atom_site_calc_flag
_atom_site_refinement_flags_posn
_atom_site_refinement_flags_adp
_atom_site_refinement_flags_occupancy
_atom_site_disorder_assembly
_atom_site_disorder_group
Pt1 Pt 0.81998(2) 0.62281(2) 0.48892(2) 0.02248(3) Uani 1 1 d . . . . .
S1 S 0.78189(5) 0.74283(5) 0.56476(4) 0.02472(14) Uani 1 1 d . . . . .
O1 O 0.86938(15) 0.54602(13) 0.59827(12) 0.0304(4) Uani 1 1 d . . . . .
N1 N 0.85207(16) 0.64008(16) 0.71945(14) 0.0238(5) Uani 1 1 d . . . . .
C1 C 0.87675(19) 0.56426(19) 0.68014(17) 0.0240(5) Uani 1 1 d . . . . .
S2 S 0.76873(6) 0.70086(5) 0.36220(4) 0.02778(15) Uani 1 1 d . . . . .
O2 O 0.89710(16) 0.68074(15) 0.94292(13) 0.0359(5) Uani 1 1 d . . . . .
N2 N 0.78477(16) 0.78006(15) 0.73127(14) 0.0227(5) Uani 1 1 d . . . . .
C2 C 0.9164(2) 0.4865(2) 0.73989(18) 0.0305(6) Uani 1 1 d D U . . .
O3 O 0.95730(14) 0.78347(14) 0.86394(13) 0.0304(4) Uani 1 1 d . . . . .
N3 N 0.74701(15) 0.52532(14) 0.27816(14) 0.0202(4) Uani 1 1 d . . . . .
O4 O 0.78123(19) 1.05113(15) 0.84027(16) 0.0451(6) Uani 1 1 d . . . . .
N4 N 0.65662(15) 0.64393(14) 0.20878(13) 0.0194(4) Uani 1 1 d . . . . .
O5 O 0.64399(18) 1.05235(15) 0.72911(16) 0.0445(6) Uani 1 1 d . . . . .
C5 C 0.9780(4) 0.3339(3) 0.8452(2) 0.0848(18) Uani 1 1 d D U . . .
H5A H 0.9864 0.2777 0.8746 0.102 Uiso 0.6 1 calc R . P A 2
H5B H 1.0148 0.2904 0.8825 0.102 Uiso 0.4 1 calc R . P B 3
O6 O 0.65761(16) 0.96597(17) 0.54509(14) 0.0411(5) Uani 1 1 d . . . . .
C6 C 0.9438(3) 0.4097(3) 0.8810(2) 0.0474(9) Uani 1 1 d . U . . .
H6 H 0.9406 0.4096 0.9403 0.057 Uiso 1 1 calc R . . . .
O7 O 0.9593(2) 1.1077(2) 0.54506(17) 0.0623(8) Uani 1 1 d . . . . .
C7 C 0.9139(2) 0.4865(2) 0.82948(19) 0.0321(7) Uani 1 1 d . U . . .
H7 H 0.8920 0.5385 0.8547 0.038 Uiso 1 1 calc R . . . .
O8 O 0.85044(15) 0.50905(13) 0.42241(12) 0.0295(4) Uani 1 1 d . . . . .
C8 C 0.81044(19) 0.71551(18) 0.67696(17) 0.0224(5) Uani 1 1 d . . . . .
O9 O 0.64729(15) 0.44164(14) 0.06727(13) 0.0337(5) Uani 1 1 d . . . . .
C9 C 0.7857(2) 0.76044(19) 0.82553(18) 0.0265(6) Uani 1 1 d . . . . .
O10 O 0.74461(15) 0.56678(13) 0.08595(13) 0.0309(4) Uani 1 1 d . . . . .
C10 C 0.7619(2) 0.8569(2) 0.85978(18) 0.0295(6) Uani 1 1 d . . . . .
H10A H 0.7263 0.8500 0.9048 0.035 Uiso 1 1 calc R . . . .
H10B H 0.8208 0.8920 0.8861 0.035 Uiso 1 1 calc R . . . .
O11 O 0.53359(15) 0.84348(14) 0.01352(13) 0.0328(5) Uani 1 1 d . . . . .
C11 C 0.7013(2) 0.90581(19) 0.77886(19) 0.0283(6) Uani 1 1 d . . . . .
H11 H 0.6329 0.8902 0.7716 0.034 Uiso 1 1 calc R . . . .
O12 O 0.41074(15) 0.84606(15) 0.07813(13) 0.0360(5) Uani 1 1 d . . . . .
C12 C 0.7339(2) 0.86604(18) 0.69630(17) 0.0231(5) Uani 1 1 d . . . . .
H12 H 0.6763 0.8491 0.6485 0.028 Uiso 1 1 calc R . . . .
O13 O 0.60249(14) 0.92380(13) 0.22725(14) 0.0305(4) Uani 1 1 d . . . . .
C13 C 0.8851(2) 0.73418(19) 0.88225(18) 0.0277(6) Uani 1 1 d . . . . .
O14 O 0.87974(15) 1.01262(14) 0.13083(14) 0.0328(5) Uani 1 1 d . . . . .
C14 C 1.0524(2) 0.7640(3) 0.9199(2) 0.0457(9) Uani 1 1 d . . . . .
H14A H 1.0700 0.7020 0.9072 0.069 Uiso 1 1 calc GR . . . .
H14B H 1.0519 0.7696 0.9818 0.069 Uiso 1 1 calc GR . . . .
H14C H 1.0984 0.8075 0.9079 0.069 Uiso 1 1 calc GR . . . .
C15 C 0.7127(2) 0.6841(2) 0.83240(19) 0.0293(6) Uani 1 1 d . . . . .
H15A H 0.7335 0.6258 0.8115 0.035 Uiso 1 1 calc R . . . .
H15B H 0.7142 0.6774 0.8951 0.035 Uiso 1 1 calc R . . . .
C16 C 0.6099(2) 0.70022(19) 0.78073(19) 0.0282(6) Uani 1 1 d . . . . .
C17 C 0.5779(2) 0.6776(2) 0.6896(2) 0.0367(7) Uani 1 1 d . . . . .
H17 H 0.6205 0.6513 0.6602 0.044 Uiso 1 1 calc R . . . .
C18 C 0.4833(3) 0.6939(3) 0.6423(2) 0.0473(9) Uani 1 1 d . . . . .
H18 H 0.4637 0.6805 0.5810 0.057 Uiso 1 1 calc R . . . .
C19 C 0.4178(2) 0.7301(2) 0.6859(2) 0.0433(8) Uani 1 1 d . . . . .
H19 H 0.3541 0.7401 0.6545 0.052 Uiso 1 1 calc R . . . .
C20 C 0.4484(2) 0.7511(2) 0.7761(2) 0.0380(7) Uani 1 1 d . . . . .
H20 H 0.4049 0.7750 0.8059 0.046 Uiso 1 1 calc R . . . .
C21 C 0.5429(2) 0.7370(2) 0.8229(2) 0.0324(7) Uani 1 1 d . . . . .
H21 H 0.5624 0.7524 0.8837 0.039 Uiso 1 1 calc R . . . .
C22 C 0.7153(2) 1.0110(2) 0.7884(2) 0.0339(7) Uani 1 1 d . . . . .
C23 C 0.6536(4) 1.1524(2) 0.7239(3) 0.0633(12) Uani 1 1 d . . . . .
H23A H 0.5970 1.1761 0.6831 0.095 Uiso 1 1 calc GR . . . .
H23B H 0.7094 1.1668 0.7029 0.095 Uiso 1 1 calc GR . . . .
H23C H 0.6609 1.1804 0.7822 0.095 Uiso 1 1 calc GR . . . .
C24 C 0.7959(2) 0.93187(18) 0.65940(17) 0.0235(5) Uani 1 1 d . . . . .
C25 C 0.7549(2) 0.9812(2) 0.58211(19) 0.0308(6) Uani 1 1 d . . . . .
C26 C 0.8114(2) 1.0400(2) 0.5464(2) 0.0410(8) Uani 1 1 d . . . . .
H26 H 0.7837 1.0727 0.4949 0.049 Uiso 1 1 calc R . . . .
C27 C 0.9099(2) 1.0503(2) 0.5875(2) 0.0386(8) Uani 1 1 d . . . . .
C28 C 0.9518(2) 1.0030(2) 0.66387(19) 0.0293(6) Uani 1 1 d . . . . .
H28 H 1.0173 1.0100 0.6916 0.035 Uiso 1 1 calc R . . . .
C29 C 0.8937(2) 0.94428(19) 0.69853(18) 0.0255(6) Uani 1 1 d . . . . .
H29 H 0.9218 0.9120 0.7501 0.031 Uiso 1 1 calc R . . . .
C30 C 0.6168(3) 0.9964(4) 0.4563(3) 0.0731(14) Uani 1 1 d . . . . .
H30A H 0.6554 0.9748 0.4178 0.110 Uiso 1 1 calc GR . . . .
H30B H 0.6153 1.0631 0.4564 0.110 Uiso 1 1 calc GR . . . .
H30C H 0.5523 0.9719 0.4349 0.110 Uiso 1 1 calc GR . . . .
C31 C 1.0610(3) 1.1162(3) 0.5823(3) 0.0691(14) Uani 1 1 d . . . . .
H31A H 1.0882 1.1562 0.5459 0.104 Uiso 1 1 calc GR . . . .
H31B H 1.0896 1.0560 0.5842 0.104 Uiso 1 1 calc GR . . . .
H31C H 1.0738 1.1422 0.6420 0.104 Uiso 1 1 calc GR . . . .
C32 C 0.81054(19) 0.48208(17) 0.34264(17) 0.0207(5) Uani 1 1 d . . . . .
C33 C 0.83665(19) 0.38599(18) 0.32031(17) 0.0216(5) Uani 1 1 d . . . . .
C34 C 0.9123(2) 0.3409(2) 0.3792(2) 0.0319(6) Uani 1 1 d . . . . .
H34 H 0.9478 0.3715 0.4310 0.038 Uiso 1 1 calc R . . . .
C35 C 0.9347(2) 0.2503(2) 0.3602(2) 0.0404(8) Uani 1 1 d . . . . .
H35 H 0.9861 0.2209 0.3988 0.048 Uiso 1 1 calc R . . . .
C36 C 0.8814(2) 0.2038(2) 0.2850(2) 0.0370(7) Uani 1 1 d . . . . .
H36 H 0.8956 0.1426 0.2734 0.044 Uiso 1 1 calc R . . . .
C37 C 0.8066(2) 0.2480(2) 0.2265(2) 0.0316(6) Uani 1 1 d . . . . .
H37 H 0.7708 0.2164 0.1754 0.038 Uiso 1 1 calc R . . . .
C38 C 0.7843(2) 0.33907(19) 0.24312(18) 0.0263(6) Uani 1 1 d . . . . .
H38 H 0.7346 0.3687 0.2028 0.032 Uiso 1 1 calc R . . . .
C39 C 0.72307(18) 0.61546(17) 0.28121(16) 0.0201(5) Uani 1 1 d . . . . .
C40 C 0.60201(19) 0.57846(18) 0.13809(17) 0.0226(5) Uani 1 1 d . . . . .
C41 C 0.5467(2) 0.64688(19) 0.06805(18) 0.0275(6) Uani 1 1 d . . . . .
H41A H 0.5861 0.6666 0.0291 0.033 Uiso 1 1 calc R . . . .
H41B H 0.4874 0.6186 0.0317 0.033 Uiso 1 1 calc R . . . .
C42 C 0.52504(19) 0.72901(18) 0.12386(17) 0.0237(5) Uani 1 1 d . . . . .
H42 H 0.4729 0.7110 0.1507 0.028 Uiso 1 1 calc R . . . .
C43 C 0.62017(19) 0.74060(17) 0.19918(17) 0.0204(5) Uani 1 1 d . . . . .
H43 H 0.6044 0.7601 0.2548 0.025 Uiso 1 1 calc R . . . .
C44 C 0.6673(2) 0.52048(19) 0.09513(17) 0.0254(6) Uani 1 1 d . . . . .
C45 C 0.8117(3) 0.5134(2) 0.0484(2) 0.0433(8) Uani 1 1 d . . . . .
H45A H 0.7767 0.4824 -0.0061 0.065 Uiso 1 1 calc GR . . . .
H45B H 0.8429 0.4681 0.0906 0.065 Uiso 1 1 calc GR . . . .
H45C H 0.8594 0.5546 0.0360 0.065 Uiso 1 1 calc GR . . . .
C46 C 0.5359(2) 0.51044(19) 0.1727(2) 0.0291(6) Uani 1 1 d . . . . .
H46A H 0.4906 0.4820 0.1210 0.035 Uiso 1 1 calc R . . . .
H46B H 0.5760 0.4613 0.2039 0.035 Uiso 1 1 calc R . . . .
C47 C 0.4789(2) 0.54957(19) 0.2339(2) 0.0320(7) Uani 1 1 d . . . . .
C48 C 0.3819(2) 0.5721(2) 0.2018(3) 0.0457(9) Uani 1 1 d . . . . .
H48 H 0.3525 0.5664 0.1407 0.055 Uiso 1 1 calc R . . . .
C49 C 0.3288(3) 0.6029(3) 0.2596(4) 0.0617(12) Uani 1 1 d . . . . .
H49 H 0.2642 0.6178 0.2372 0.074 Uiso 1 1 calc R . . . .
C50 C 0.3715(4) 0.6116(3) 0.3500(4) 0.0689(13) Uani 1 1 d . . . . .
H50 H 0.3357 0.6318 0.3889 0.083 Uiso 1 1 calc R . . . .
C51 C 0.4678(3) 0.5900(3) 0.3828(3) 0.0611(11) Uani 1 1 d . . . . .
H51 H 0.4971 0.5967 0.4438 0.073 Uiso 1 1 calc R . . . .
C52 C 0.5205(3) 0.5588(2) 0.3253(2) 0.0436(8) Uani 1 1 d . . . . .
H52 H 0.5850 0.5436 0.3482 0.052 Uiso 1 1 calc R . . . .
C53 C 0.4939(2) 0.81267(19) 0.06638(17) 0.0250(6) Uani 1 1 d . . . . .
C54 C 0.3703(3) 0.9219(3) 0.0206(2) 0.0471(9) Uani 1 1 d . . . . .
H54A H 0.3657 0.9044 -0.0407 0.071 Uiso 1 1 calc GR . . . .
H54B H 0.4114 0.9759 0.0369 0.071 Uiso 1 1 calc GR . . . .
H54C H 0.3072 0.9356 0.0275 0.071 Uiso 1 1 calc GR . . . .
C55 C 0.69337(18) 0.80883(17) 0.18036(17) 0.0206(5) Uani 1 1 d . . . . .
C56 C 0.6815(2) 0.90361(18) 0.19663(18) 0.0240(5) Uani 1 1 d . . . . .
C57 C 0.7454(2) 0.96973(19) 0.18098(18) 0.0263(6) Uani 1 1 d . . . . .
H57 H 0.7381 1.0322 0.1941 0.032 Uiso 1 1 calc R . . . .
C58 C 0.8207(2) 0.94196(19) 0.14552(17) 0.0244(6) Uani 1 1 d . . . . .
C59 C 0.8333(2) 0.8492(2) 0.12722(19) 0.0298(6) Uani 1 1 d . . . . .
H59 H 0.8834 0.8309 0.1030 0.036 Uiso 1 1 calc R . . . .
C60 C 0.7693(2) 0.78362(19) 0.14587(19) 0.0282(6) Uani 1 1 d . . . . .
H60 H 0.7782 0.7210 0.1347 0.034 Uiso 1 1 calc R . . . .
C61 C 0.5768(2) 1.0196(2) 0.2298(2) 0.0370(7) Uani 1 1 d . . . . .
H61A H 0.5631 1.0438 0.1704 0.056 Uiso 1 1 calc GR . . . .
H61B H 0.6294 1.0543 0.2683 0.056 Uiso 1 1 calc GR . . . .
H61C H 0.5206 1.0250 0.2523 0.056 Uiso 1 1 calc GR . . . .
C62 C 0.9557(3) 0.9862(3) 0.0916(2) 0.0467(9) Uani 1 1 d . . . . .
H62A H 0.9286 0.9582 0.0335 0.070 Uiso 1 1 calc GR . . . .
H62B H 0.9965 0.9424 0.1292 0.070 Uiso 1 1 calc GR . . . .
H62C H 0.9932 1.0402 0.0858 0.070 Uiso 1 1 calc GR . . . .
C4A C 1.0004(8) 0.3435(7) 0.7615(4) 0.062(3) Uani 0.6 1 d D U P C 2
H4A H 1.0387 0.2995 0.7430 0.075 Uiso 0.6 1 calc R . P C 2
C3A C 0.9663(7) 0.4171(6) 0.7073(7) 0.041(2) Uani 0.6 1 d D U P C 2
H3A H 0.9763 0.4204 0.6504 0.049 Uiso 0.6 1 calc R . P C 2
C4B C 0.9574(14) 0.3219(10) 0.7517(6) 0.075(6) Uani 0.4 1 d D U P C 3
H4B H 0.9602 0.2639 0.7250 0.090 Uiso 0.4 1 calc R . P C 3
C3B C 0.9327(11) 0.4010(7) 0.7012(9) 0.044(4) Uani 0.4 1 d D U P C 3
H3B H 0.9267 0.3972 0.6398 0.052 Uiso 0.4 1 calc R . P C 3

loop_
_atom_site_aniso_label
_atom_site_aniso_U_11
_atom_site_aniso_U_22
_atom_site_aniso_U_33
_atom_site_aniso_U_23
_atom_site_aniso_U_13
_atom_site_aniso_U_12
Pt1 0.02826(6) 0.01873(5) 0.01781(5) -0.00174(4) 0.00128(4) 0.00480(4)
S1 0.0342(4) 0.0193(3) 0.0202(3) 0.0001(3) 0.0060(3) 0.0056(3)
O1 0.0448(12) 0.0232(10) 0.0203(9) 0.0012(8) 0.0026(9) 0.0130(9)
N1 0.0268(12) 0.0228(11) 0.0211(11) 0.0015(9) 0.0046(9) 0.0045(9)
C1 0.0257(13) 0.0244(14) 0.0212(12) 0.0001(11) 0.0049(11) 0.0039(11)
S2 0.0414(4) 0.0151(3) 0.0208(3) -0.0027(3) -0.0026(3) 0.0016(3)
O2 0.0466(13) 0.0366(12) 0.0248(10) 0.0086(9) 0.0091(9) 0.0006(10)
N2 0.0293(12) 0.0167(11) 0.0234(11) 0.0016(9) 0.0092(9) 0.0031(9)
C2 0.0364(16) 0.0311(15) 0.0227(13) 0.0031(11) 0.0046(12) 0.0166(13)
O3 0.0334(11) 0.0305(11) 0.0281(10) 0.0063(9) 0.0092(9) 0.0011(9)
N3 0.0245(11) 0.0134(10) 0.0209(10) 0.0011(8) 0.0028(9) 0.0008(9)
O4 0.0630(16) 0.0275(12) 0.0521(14) -0.0086(11) 0.0290(13) -0.0057(11)
N4 0.0268(11) 0.0120(10) 0.0182(10) -0.0008(8) 0.0035(9) 0.0006(9)
O5 0.0681(16) 0.0245(11) 0.0503(13) 0.0103(10) 0.0308(13) 0.0133(11)
C5 0.157(5) 0.064(3) 0.0388(19) 0.0216(18) 0.030(2) 0.077(3)
O6 0.0346(12) 0.0490(14) 0.0355(11) 0.0161(10) 0.0005(10) -0.0015(10)
C6 0.069(2) 0.048(2) 0.0285(15) 0.0157(14) 0.0161(16) 0.0307(18)
O7 0.0590(17) 0.081(2) 0.0461(14) 0.0267(14) 0.0112(13) -0.0317(15)
C7 0.0380(16) 0.0330(16) 0.0258(13) 0.0046(12) 0.0088(12) 0.0149(13)
O8 0.0392(11) 0.0248(10) 0.0182(9) -0.0031(8) -0.0041(8) 0.0119(9)
C8 0.0236(13) 0.0214(13) 0.0228(12) -0.0021(10) 0.0075(11) -0.0005(11)
O9 0.0387(12) 0.0221(10) 0.0333(11) -0.0097(9) -0.0022(9) 0.0022(9)
C9 0.0394(16) 0.0213(13) 0.0233(13) 0.0009(11) 0.0163(12) 0.0032(12)
O10 0.0451(12) 0.0195(10) 0.0327(10) -0.0009(8) 0.0184(10) 0.0033(9)
C10 0.0415(17) 0.0258(14) 0.0277(14) -0.0009(12) 0.0207(13) 0.0006(13)
O11 0.0422(12) 0.0297(11) 0.0288(10) 0.0081(9) 0.0127(9) 0.0092(9)
C11 0.0367(16) 0.0215(13) 0.0335(15) 0.0021(12) 0.0211(13) 0.0048(12)
O12 0.0370(12) 0.0423(13) 0.0309(11) 0.0150(10) 0.0109(9) 0.0191(10)
C12 0.0268(13) 0.0204(13) 0.0247(13) 0.0012(11) 0.0111(11) 0.0029(11)
O13 0.0345(11) 0.0177(9) 0.0437(12) 0.0025(9) 0.0179(9) 0.0063(8)
C13 0.0416(16) 0.0227(14) 0.0222(13) -0.0016(11) 0.0145(12) -0.0002(12)
O14 0.0395(12) 0.0252(10) 0.0370(11) -0.0026(9) 0.0164(10) -0.0093(9)
C14 0.0356(18) 0.058(2) 0.0420(18) 0.0174(17) 0.0059(15) 0.0064(16)
C15 0.0381(16) 0.0224(14) 0.0315(14) 0.0029(12) 0.0160(13) 0.0016(12)
C16 0.0356(16) 0.0182(13) 0.0344(15) 0.0032(11) 0.0154(13) -0.0016(12)
C17 0.0381(17) 0.0345(17) 0.0405(17) -0.0073(14) 0.0162(15) -0.0047(14)
C18 0.045(2) 0.056(2) 0.0396(18) -0.0076(17) 0.0113(16) -0.0112(18)
C19 0.0347(17) 0.0387(19) 0.057(2) 0.0085(16) 0.0128(16) -0.0013(15)
C20 0.0422(18) 0.0234(15) 0.055(2) 0.0027(14) 0.0239(16) 0.0022(13)
C21 0.0420(17) 0.0225(14) 0.0385(16) 0.0038(12) 0.0207(14) -0.0022(13)
C22 0.0508(19) 0.0241(15) 0.0372(16) 0.0032(13) 0.0296(16) 0.0053(14)
C23 0.105(4) 0.0238(17) 0.075(3) 0.0165(18) 0.048(3) 0.014(2)
C24 0.0320(14) 0.0205(13) 0.0210(12) 0.0018(10) 0.0118(11) 0.0040(11)
C25 0.0338(16) 0.0305(16) 0.0278(14) 0.0031(12) 0.0075(12) -0.0010(13)
C26 0.048(2) 0.046(2) 0.0287(15) 0.0164(14) 0.0081(14) -0.0039(16)
C27 0.050(2) 0.0379(18) 0.0323(16) 0.0052(14) 0.0181(15) -0.0128(15)
C28 0.0324(15) 0.0278(15) 0.0289(14) -0.0012(12) 0.0102(12) -0.0037(12)
C29 0.0339(15) 0.0211(13) 0.0235(13) 0.0018(11) 0.0107(12) 0.0048(12)
C30 0.060(3) 0.099(4) 0.051(2) 0.027(2) -0.004(2) -0.012(3)
C31 0.067(3) 0.100(4) 0.042(2) 0.011(2) 0.018(2) -0.046(3)
C32 0.0246(13) 0.0170(12) 0.0205(12) 0.0005(10) 0.0059(10) 0.0006(10)
C33 0.0271(13) 0.0161(12) 0.0227(12) 0.0024(10) 0.0079(11) 0.0018(10)
C34 0.0353(16) 0.0261(15) 0.0288(14) -0.0039(12) -0.0013(13) 0.0069(13)
C35 0.0415(18) 0.0289(16) 0.0436(18) 0.0010(14) -0.0023(15) 0.0179(14)
C36 0.0396(17) 0.0213(14) 0.0480(18) -0.0029(14) 0.0077(15) 0.0107(13)
C37 0.0294(15) 0.0233(14) 0.0398(16) -0.0098(13) 0.0055(13) 0.0016(12)
C38 0.0265(14) 0.0238(14) 0.0272(14) -0.0004(11) 0.0046(11) 0.0044(11)
C39 0.0224(12) 0.0170(12) 0.0203(12) -0.0001(10) 0.0048(10) 0.0001(10)
C40 0.0240(13) 0.0171(12) 0.0219(12) -0.0005(10) -0.0027(11) -0.0010(10)
C41 0.0320(15) 0.0194(13) 0.0254(13) -0.0006(11) -0.0031(12) 0.0035(11)
C42 0.0242(13) 0.0189(13) 0.0257(13) 0.0038(11) 0.0024(11) 0.0018(11)
C43 0.0259(13) 0.0139(12) 0.0205(12) 0.0018(10) 0.0041(10) 0.0035(10)
C44 0.0337(15) 0.0202(13) 0.0168(12) 0.0005(10) -0.0035(11) 0.0017(12)
C45 0.058(2) 0.0310(17) 0.051(2) 0.0010(15) 0.0322(18) 0.0061(16)
C46 0.0266(14) 0.0177(13) 0.0391(16) -0.0012(12) 0.0019(12) -0.0041(11)
C47 0.0310(15) 0.0180(13) 0.0478(18) 0.0070(13) 0.0114(14) -0.0042(12)
C48 0.0351(17) 0.0284(17) 0.076(3) 0.0064(17) 0.0176(18) -0.0017(14)
C49 0.036(2) 0.041(2) 0.115(4) 0.013(2) 0.032(2) -0.0006(16)
C50 0.078(3) 0.050(2) 0.102(4) 0.006(2) 0.063(3) 0.004(2)
C51 0.074(3) 0.062(3) 0.058(2) 0.004(2) 0.038(2) -0.002(2)
C52 0.048(2) 0.0399(19) 0.049(2) 0.0079(16) 0.0223(17) 0.0011(16)
C53 0.0261(14) 0.0240(14) 0.0230(13) -0.0007(11) 0.0030(11) 0.0051(11)
C54 0.051(2) 0.054(2) 0.0395(18) 0.0204(16) 0.0157(16) 0.0319(18)
C55 0.0238(13) 0.0156(12) 0.0216(12) 0.0019(10) 0.0044(10) 0.0001(10)
C56 0.0276(14) 0.0189(13) 0.0259(13) 0.0026(11) 0.0077(11) 0.0055(11)
C57 0.0341(15) 0.0155(12) 0.0289(14) 0.0008(11) 0.0074(12) 0.0019(11)
C58 0.0285(14) 0.0210(13) 0.0232(13) 0.0017(11) 0.0059(11) -0.0040(11)
C59 0.0329(15) 0.0247(14) 0.0351(15) -0.0035(12) 0.0149(13) -0.0006(12)
C60 0.0348(15) 0.0171(13) 0.0335(15) -0.0032(11) 0.0104(13) 0.0030(11)
C61 0.0433(18) 0.0229(15) 0.0492(19) 0.0050(14) 0.0191(15) 0.0152(13)
C62 0.057(2) 0.046(2) 0.0466(19) -0.0172(16) 0.0314(17) -0.0241(17)
C4A 0.093(8) 0.058(5) 0.034(3) 0.008(3) 0.012(3) 0.049(5)
C3A 0.048(6) 0.048(4) 0.028(3) 0.001(3) 0.010(3) 0.023(4)
C4B 0.142(18) 0.046(6) 0.044(5) 0.020(4) 0.033(6) 0.067(8)
C3B 0.075(12) 0.039(5) 0.020(4) 0.013(3) 0.017(6) 0.036(6)

loop_
_atom_type_symbol
_atom_type_description
_atom_type_scat_dispersion_real
_atom_type_scat_dispersion_imag
_atom_type_scat_source
C C 0.0033 0.0016 'International Tables Vol C Tables 4.2.6.8 and 6.1.1.4'
H H 0.0000 0.0000 'International Tables Vol C Tables 4.2.6.8 and 6.1.1.4'
N N 0.0061 0.0033 'International Tables Vol C Tables 4.2.6.8 and 6.1.1.4'
O O 0.0106 0.0060 'International Tables Vol C Tables 4.2.6.8 and 6.1.1.4'
Pt Pt -1.7033 8.3905 'International Tables Vol C Tables 4.2.6.8 and 6.1.1.4'
S S 0.1246 0.1234 'International Tables Vol C Tables 4.2.6.8 and 6.1.1.4'

loop_
_exptl_crystal_face_index_h
_exptl_crystal_face_index_k
_exptl_crystal_face_index_l
_exptl_crystal_face_perp_dist
17 7 4 0.0400
-3 8 20 0.0736
-7 -9 -15 0.0290
-6 -2 22 0.0526
3 -20 -3 0.0644
6 -6 -21 0.0405
0 18 -10 0.0301
-15 -7 17 0.0523
-14 6 -10 0.0450
5 -8 17 0.0722
20 -1 -1 0.0603
16 11 1 0.0271
-16 -10 -4 0.0295

loop_
_geom_angle_atom_site_label_1
_geom_angle_atom_site_label_2
_geom_angle_atom_site_label_3
_geom_angle
_geom_angle_site_symmetry_1
_geom_angle_site_symmetry_3
S1 Pt1 S2 89.42(2) . .
O1 Pt1 S1 94.37(6) . .
O1 Pt1 S2 176.19(6) . .
O1 Pt1 O8 84.00(7) . .
O8 Pt1 S1 177.08(6) . .
O8 Pt1 S2 92.24(5) . .
C8 S1 Pt1 108.09(9) . .
C1 O1 Pt1 130.84(18) . .
C1 N1 C8 125.6(2) . .
O1 C1 N1 130.1(2) . .
O1 C1 C2 113.4(2) . .
N1 C1 C2 116.4(2) . .
C39 S2 Pt1 104.33(9) . .
C8 N2 C9 122.0(2) . .
C8 N2 C12 122.2(2) . .
C12 N2 C9 114.5(2) . .
C7 C2 C1 121.9(2) . .
C7 C2 C3B 117.1(6) . .
C3A C2 C1 118.3(5) . .
C3A C2 C7 119.5(5) . .
C3B C2 C1 118.8(6) . .
C13 O3 C14 114.8(2) . .
C32 N3 C39 125.1(2) . .
C39 N4 C40 122.5(2) . .
C39 N4 C43 123.2(2) . .
C40 N4 C43 113.7(2) . .
C22 O5 C23 115.7(3) . .
C6 C5 H5A 121.0 . .
C6 C5 H5B 120.2 . .
C6 C5 C4A 117.9(5) . .
C6 C5 C4B 119.7(6) . .
C4A C5 H5A 121.0 . .
C4B C5 H5B 120.2 . .
C25 O6 C30 118.1(3) . .
C5 C6 H6 119.9 . .
C5 C6 C7 120.3(3) . .
C7 C6 H6 119.9 . .
C27 O7 C31 116.8(3) . .
C2 C7 H7 119.9 . .
C6 C7 C2 120.3(3) . .
C6 C7 H7 119.9 . .
C32 O8 Pt1 128.08(17) . .
N1 C8 S1 130.9(2) . .
N1 C8 N2 114.2(2) . .
N2 C8 S1 114.85(19) . .
N2 C9 C10 101.6(2) . .
N2 C9 C13 113.0(2) . .
N2 C9 C15 112.6(2) . .
C13 C9 C10 107.4(2) . .
C13 C9 C15 108.8(2) . .
C15 C9 C10 113.3(2) . .
C44 O10 C45 115.8(2) . .
C9 C10 H10A 110.5 . .
C9 C10 H10B 110.5 . .
H10A C10 H10B 108.6 . .
C11 C10 C9 106.4(2) . .
C11 C10 H10A 110.5 . .
C11 C10 H10B 110.5 . .
C10 C11 H11 109.3 . .
C10 C11 C12 105.8(2) . .
C10 C11 C22 111.6(3) . .
C12 C11 H11 109.3 . .
C22 C11 H11 109.3 . .
C22 C11 C12 111.5(2) . .
C53 O12 C54 115.1(2) . .
N2 C12 C11 102.9(2) . .
N2 C12 H12 108.8 . .
N2 C12 C24 112.9(2) . .
C11 C12 H12 108.8 . .
C24 C12 C11 114.5(2) . .
C24 C12 H12 108.8 . .
C56 O13 C61 117.2(2) . .
O2 C13 O3 123.2(3) . .
O2 C13 C9 123.2(3) . .
O3 C13 C9 113.3(2) . .
C58 O14 C62 116.4(2) . .
O3 C14 H14A 109.5 . .
O3 C14 H14B 109.5 . .
O3 C14 H14C 109.5 . .
H14A C14 H14B 109.5 . .
H14A C14 H14C 109.5 . .
H14B C14 H14C 109.5 . .
C9 C15 H15A 108.4 . .
C9 C15 H15B 108.4 . .
H15A C15 H15B 107.4 . .
C16 C15 C9 115.6(2) . .
C16 C15 H15A 108.4 . .
C16 C15 H15B 108.4 . .
C17 C16 C15 121.3(3) . .
C17 C16 C21 117.7(3) . .
C21 C16 C15 121.0(3) . .
C16 C17 H17 119.5 . .
C18 C17 C16 120.9(3) . .
C18 C17 H17 119.5 . .
C17 C18 H18 119.9 . .
C17 C18 C19 120.3(3) . .
C19 C18 H18 119.9 . .
C18 C19 H19 120.4 . .
C20 C19 C18 119.1(3) . .
C20 C19 H19 120.4 . .
C19 C20 H20 119.7 . .
C19 C20 C21 120.6(3) . .
C21 C20 H20 119.7 . .
C16 C21 H21 119.3 . .
C20 C21 C16 121.3(3) . .
C20 C21 H21 119.3 . .
O4 C22 O5 124.8(3) . .
O4 C22 C11 125.5(3) . .
O5 C22 C11 109.7(3) . .
O5 C23 H23A 109.5 . .
O5 C23 H23B 109.5 . .
O5 C23 H23C 109.5 . .
H23A C23 H23B 109.5 . .
H23A C23 H23C 109.5 . .
H23B C23 H23C 109.5 . .
C25 C24 C12 119.8(2) . .
C29 C24 C12 122.2(2) . .
C29 C24 C25 117.9(2) . .
O6 C25 C24 115.9(2) . .
O6 C25 C26 123.8(3) . .
C26 C25 C24 120.4(3) . .
C25 C26 H26 120.0 . .
C25 C26 C27 120.0(3) . .
C27 C26 H26 120.0 . .
O7 C27 C26 115.1(3) . .
O7 C27 C28 124.2(3) . .
C28 C27 C26 120.6(3) . .
C27 C28 H28 120.8 . .
C27 C28 C29 118.4(3) . .
C29 C28 H28 120.8 . .
C24 C29 C28 122.7(3) . .
C24 C29 H29 118.7 . .
C28 C29 H29 118.7 . .
O6 C30 H30A 109.5 . .
O6 C30 H30B 109.5 . .
O6 C30 H30C 109.5 . .
H30A C30 H30B 109.5 . .
H30A C30 H30C 109.5 . .
H30B C30 H30C 109.5 . .
O7 C31 H31A 109.5 . .
O7 C31 H31B 109.5 . .
O7 C31 H31C 109.5 . .
H31A C31 H31B 109.5 . .
H31A C31 H31C 109.5 . .
H31B C31 H31C 109.5 . .
N3 C32 C33 116.2(2) . .
O8 C32 N3 129.6(2) . .
O8 C32 C33 114.1(2) . .
C34 C33 C32 119.7(2) . .
C38 C33 C32 121.0(2) . .
C38 C33 C34 119.2(2) . .
C33 C34 H34 120.0 . .
C35 C34 C33 119.9(3) . .
C35 C34 H34 120.0 . .
C34 C35 H35 119.8 . .
C36 C35 C34 120.4(3) . .
C36 C35 H35 119.8 . .
C35 C36 H36 120.1 . .
C35 C36 C37 119.9(3) . .
C37 C36 H36 120.1 . .
C36 C37 H37 119.7 . .
C36 C37 C38 120.6(3) . .
C38 C37 H37 119.7 . .
C33 C38 H38 120.1 . .
C37 C38 C33 119.8(3) . .
C37 C38 H38 120.1 . .
N3 C39 S2 129.8(2) . .
N4 C39 S2 115.37(18) . .
N4 C39 N3 114.8(2) . .
N4 C40 C41 100.9(2) . .
N4 C40 C44 112.9(2) . .
N4 C40 C46 112.9(2) . .
C41 C40 C46 114.1(2) . .
C44 C40 C41 108.3(2) . .
C44 C40 C46 107.7(2) . .
C40 C41 H41A 110.9 . .
C40 C41 H41B 110.9 . .
H41A C41 H41B 108.9 . .
C42 C41 C40 104.4(2) . .
C42 C41 H41A 110.9 . .
C42 C41 H41B 110.9 . .
C41 C42 H42 108.9 . .
C41 C42 C43 102.7(2) . .
C43 C42 H42 108.9 . .
C53 C42 C41 111.1(2) . .
C53 C42 H42 108.9 . .
C53 C42 C43 116.1(2) . .
N4 C43 C42 102.3(2) . .
N4 C43 H43 108.8 . .
N4 C43 C55 112.6(2) . .
C42 C43 H43 108.8 . .
C55 C43 C42 115.3(2) . .
C55 C43 H43 108.8 . .
O9 C44 O10 123.4(3) . .
O9 C44 C40 122.9(3) . .
O10 C44 C40 113.6(2) . .
O10 C45 H45A 109.5 . .
O10 C45 H45B 109.5 . .
O10 C45 H45C 109.5 . .
H45A C45 H45B 109.5 . .
H45A C45 H45C 109.5 . .
H45B C45 H45C 109.5 . .
C40 C46 H46A 107.9 . .
C40 C46 H46B 107.9 . .
H46A C46 H46B 107.2 . .
C47 C46 C40 117.6(2) . .
C47 C46 H46A 107.9 . .
C47 C46 H46B 107.9 . .
C48 C47 C46 121.5(3) . .
C52 C47 C46 120.4(3) . .
C52 C47 C48 118.1(3) . .
C47 C48 H48 119.6 . .
C49 C48 C47 120.9(4) . .
C49 C48 H48 119.6 . .
C48 C49 H49 119.9 . .
C50 C49 C48 120.2(4) . .
C50 C49 H49 119.9 . .
C49 C50 H50 120.2 . .
C49 C50 C51 119.6(4) . .
C51 C50 H50 120.2 . .
C50 C51 H51 119.9 . .
C52 C51 C50 120.2(4) . .
C52 C51 H51 119.9 . .
C47 C52 H52 119.5 . .
C51 C52 C47 121.1(4) . .
C51 C52 H52 119.5 . .
O11 C53 O12 123.3(3) . .
O11 C53 C42 126.0(3) . .
O12 C53 C42 110.6(2) . .
O12 C54 H54A 109.5 . .
O12 C54 H54B 109.5 . .
O12 C54 H54C 109.5 . .
H54A C54 H54B 109.5 . .
H54A C54 H54C 109.5 . .
H54B C54 H54C 109.5 . .
C56 C55 C43 118.0(2) . .
C60 C55 C43 124.0(2) . .
C60 C55 C56 118.0(2) . .
O13 C56 C55 114.8(2) . .
O13 C56 C57 124.1(2) . .
C57 C56 C55 121.1(2) . .
C56 C57 H57 120.3 . .
C56 C57 C58 119.3(2) . .
C58 C57 H57 120.3 . .
O14 C58 C57 115.3(2) . .
O14 C58 C59 123.9(2) . .
C59 C58 C57 120.8(2) . .
C58 C59 H59 120.7 . .
C58 C59 C60 118.7(3) . .
C60 C59 H59 120.7 . .
C55 C60 C59 122.0(3) . .
C55 C60 H60 119.0 . .
C59 C60 H60 119.0 . .
O13 C61 H61A 109.5 . .
O13 C61 H61B 109.5 . .
O13 C61 H61C 109.5 . .
H61A C61 H61B 109.5 . .
H61A C61 H61C 109.5 . .
H61B C61 H61C 109.5 . .
O14 C62 H62A 109.5 . .
O14 C62 H62B 109.5 . .
O14 C62 H62C 109.5 . .
H62A C62 H62B 109.5 . .
H62A C62 H62C 109.5 . .
H62B C62 H62C 109.5 . .
C5 C4A H4A 119.5 . .
C3A C4A C5 121.0(9) . .
C3A C4A H4A 119.5 . .
C2 C3A H3A 120.8 . .
C4A C3A C2 118.4(9) . .
C4A C3A H3A 120.8 . .
C5 C4B H4B 121.6 . .
C3B C4B C5 116.7(12) . .
C3B C4B H4B 121.6 . .
C2 C3B H3B 119.0 . .
C4B C3B C2 122.0(12) . .
C4B C3B H3B 119.0 . .

loop_
_geom_bond_atom_site_label_1
_geom_bond_atom_site_label_2
_geom_bond_distance
_geom_bond_site_symmetry_2
Pt1 S1 2.2184(7) .
Pt1 O1 2.0117(18) .
Pt1 S2 2.2346(7) .
Pt1 O8 2.0260(18) .
S1 C8 1.729(3) .
O1 C1 1.264(3) .
N1 C1 1.333(3) .
N1 C8 1.343(3) .
C1 C2 1.486(4) .
S2 C39 1.733(3) .
O2 C13 1.203(3) .
N2 C8 1.355(3) .
N2 C9 1.486(3) .
N2 C12 1.481(3) .
C2 C7 1.394(4) .
C2 C3A 1.393(7) .
C2 C3B 1.405(8) .
O3 C13 1.342(3) .
O3 C14 1.445(4) .
N3 C32 1.332(3) .
N3 C39 1.348(3) .
O4 C22 1.204(4) .
N4 C39 1.342(3) .
N4 C40 1.482(3) .
N4 C43 1.487(3) .
O5 C22 1.336(4) .
O5 C23 1.451(4) .
C5 H5A 0.9300 .
C5 H5B 0.9300 .
C5 C6 1.365(5) .
C5 C4A 1.420(7) .
C5 C4B 1.403(8) .
O6 C25 1.376(4) .
O6 C30 1.424(4) .
C6 H6 0.9300 .
C6 C7 1.381(4) .
O7 C27 1.366(4) .
O7 C31 1.425(5) .
C7 H7 0.9300 .
O8 C32 1.268(3) .
O9 C44 1.211(3) .
C9 C10 1.547(4) .
C9 C13 1.522(4) .
C9 C15 1.535(4) .
O10 C44 1.328(3) .
O10 C45 1.461(4) .
C10 H10A 0.9700 .
C10 H10B 0.9700 .
C10 C11 1.516(4) .
O11 C53 1.200(3) .
C11 H11 0.9800 .
C11 C12 1.568(4) .
C11 C22 1.524(4) .
O12 C53 1.343(3) .
O12 C54 1.449(4) .
C12 H12 0.9800 .
C12 C24 1.511(4) .
O13 C56 1.366(3) .
O13 C61 1.433(3) .
O14 C58 1.377(3) .
O14 C62 1.427(4) .
C14 H14A 0.9600 .
C14 H14B 0.9600 .
C14 H14C 0.9600 .
C15 H15A 0.9700 .
C15 H15B 0.9700 .
C15 C16 1.505(4) .
C16 C17 1.394(4) .
C16 C21 1.394(4) .
C17 H17 0.9300 .
C17 C18 1.387(5) .
C18 H18 0.9300 .
C18 C19 1.389(5) .
C19 H19 0.9300 .
C19 C20 1.375(5) .
C20 H20 0.9300 .
C20 C21 1.379(4) .
C21 H21 0.9300 .
C23 H23A 0.9600 .
C23 H23B 0.9600 .
C23 H23C 0.9600 .
C24 C25 1.398(4) .
C24 C29 1.384(4) .
C25 C26 1.385(4) .
C26 H26 0.9300 .
C26 C27 1.396(5) .
C27 C28 1.374(4) .
C28 H28 0.9300 .
C28 C29 1.389(4) .
C29 H29 0.9300 .
C30 H30A 0.9600 .
C30 H30B 0.9600 .
C30 H30C 0.9600 .
C31 H31A 0.9600 .
C31 H31B 0.9600 .
C31 H31C 0.9600 .
C32 C33 1.493(3) .
C33 C34 1.397(4) .
C33 C38 1.392(4) .
C34 H34 0.9300 .
C34 C35 1.389(4) .
C35 H35 0.9300 .
C35 C36 1.372(4) .
C36 H36 0.9300 .
C36 C37 1.380(4) .
C37 H37 0.9300 .
C37 C38 1.386(4) .
C38 H38 0.9300 .
C40 C41 1.543(4) .
C40 C44 1.525(4) .
C40 C46 1.552(4) .
C41 H41A 0.9700 .
C41 H41B 0.9700 .
C41 C42 1.530(4) .
C42 H42 0.9800 .
C42 C43 1.551(4) .
C42 C53 1.512(4) .
C43 H43 0.9800 .
C43 C55 1.517(4) .
C45 H45A 0.9600 .
C45 H45B 0.9600 .
C45 H45C 0.9600 .
C46 H46A 0.9700 .
C46 H46B 0.9700 .
C46 C47 1.506(4) .
C47 C48 1.392(4) .
C47 C52 1.387(5) .
C48 H48 0.9300 .
C48 C49 1.384(5) .
C49 H49 0.9300 .
C49 C50 1.375(6) .
C50 H50 0.9300 .
C50 C51 1.381(6) .
C51 H51 0.9300 .
C51 C52 1.379(5) .
C52 H52 0.9300 .
C54 H54A 0.9600 .
C54 H54B 0.9600 .
C54 H54C 0.9600 .
C55 C56 1.402(4) .
C55 C60 1.378(4) .
C56 C57 1.383(4) .
C57 H57 0.9300 .
C57 C58 1.389(4) .
C58 C59 1.382(4) .
C59 H59 0.9300 .
C59 C60 1.396(4) .
C60 H60 0.9300 .
C61 H61A 0.9600 .
C61 H61B 0.9600 .
C61 H61C 0.9600 .
C62 H62A 0.9600 .
C62 H62B 0.9600 .
C62 H62C 0.9600 .
C4A H4A 0.9300 .
C4A C3A 1.375(7) .
C3A H3A 0.9300 .
C4B H4B 0.9300 .
C4B C3B 1.390(8) .
C3B H3B 0.9300 .

loop_
_exptl_oxdiff_crystal_face_indexfrac_h
_exptl_oxdiff_crystal_face_indexfrac_k
_exptl_oxdiff_crystal_face_indexfrac_l
_exptl_oxdiff_crystal_face_x
_exptl_oxdiff_crystal_face_y
_exptl_oxdiff_crystal_face_z
17.0000 7.0000 4.0000 0.0739 -0.8445 -0.5414
-3.0000 8.0000 20.0000 -0.4778 0.0507 -0.8900
-7.0000 -9.0000 -15.0000 0.2762 0.4150 0.8587
-6.0000 -2.0000 22.0000 -0.1229 0.4272 -0.9108
3.0000 -20.0000 -3.0000 0.9380 0.3404 0.1051
6.0000 -6.0000 -21.0000 0.4636 -0.2284 0.8737
-0.0000 18.0000 -10.0000 -0.7410 -0.4937 0.4482
-15.0000 -7.0000 17.0000 -0.0970 0.8881 -0.4870
-14.0000 6.0000 -10.0000 -0.5447 0.3717 0.7468
5.0000 -8.0000 17.0000 0.4024 0.0889 -0.8912
20.0000 -1.0000 -1.0000 0.5027 -0.8052 -0.3571
16.0000 11.0000 1.0000 -0.1110 -0.9177 -0.3850
-16.0000 -10.0000 -4.0000 0.0778 0.8756 0.5249
